data_7160128
loop_
_publ_author_name
'Arunkumar, Vemula'
'Balamurugan, Rengarajan'

_publ_section_title
;
 Br&#xf8;nsted acid-promoted synthesis of highly functionalized
 tetrahydrocarbazoles from diethyl
 (<i>E</i>)-5-diazo-4-oxohex-2-enedioate.
;
_journal_issue 47
_journal_name_full 'Organic &amp; biomolecular chemistry'
_journal_page_first 9214
_journal_page_last 9218
_journal_paper_doi 10.1039/d4ob00992d
_journal_volume 22
_journal_year 2024
_chemical_formula_moiety 'C15 H14 N O3'
_chemical_formula_sum 'C15 H14 N O3'
_chemical_formula_weight 256.27
_space_group_crystal_system triclinic
_space_group_IT_number 2
_space_group_name_Hall '-P 1'
_space_group_name_H-M_alt 'P -1'
_atom_sites_solution_hydrogens geom
_atom_sites_solution_primary dual
_audit_creation_date 2023-02-11
_audit_creation_method
;
Olex2 1.3-ac4
(compiled 2018.12.18 svn.r3554 for Rigaku Oxford Diffraction, GUI svn.r1)
;
_audit_update_record
;
2023-06-26 deposited with the CCDC.	2024-09-02 downloaded from the CCDC.
;
_cell_angle_alpha 81.898(3)
_cell_angle_beta 73.226(3)
_cell_angle_gamma 73.495(4)
_cell_formula_units_Z 2
_cell_length_a 8.6191(4)
_cell_length_b 8.8839(4)
_cell_length_c 9.3999(3)
_cell_measurement_reflns_used 5392
_cell_measurement_temperature 296
_cell_measurement_theta_max 23.2030
_cell_measurement_theta_min 2.2630
_cell_volume 659.38(5)
_computing_cell_refinement 'CrysAlisPro 1.171.40.35a (Rigaku OD, 2018)'
_computing_data_collection 'CrysAlisPro 1.171.40.35a (Rigaku OD, 2018)'
_computing_data_reduction 'CrysAlisPro 1.171.40.35a (Rigaku OD, 2018)'
_computing_molecular_graphics 'Olex2 (Dolomanov et al., 2009)'
_computing_publication_material 'Olex2 (Dolomanov et al., 2009)'
_computing_structure_refinement 'ShelXL (Sheldrick, 2015)'
_computing_structure_solution 'ShelXT (Sheldrick, 2015)'
_diffrn_ambient_environment air
_diffrn_ambient_temperature 296
_diffrn_detector 'CCD plate'
_diffrn_detector_area_resol_mean 10.0000
_diffrn_detector_type HyPix3000
_diffrn_measured_fraction_theta_full 1.000
_diffrn_measured_fraction_theta_max 0.970
_diffrn_measurement_details
;
List of Runs (angles in degrees, time in seconds):

  # Type    Start    End  Width  t~exp~   \w     \q     \k     \f   Frames
#--------------------------------------------------------------------------
  1  \w    -11.00  86.00   0.50    2.00    --   16.22  61.00 -30.00  194
  2  \w     -7.00  58.00   0.50    2.00    --   16.22-104.00-115.00  130
  3  \w     10.00  71.00   0.50    2.00    --   16.22-125.00-180.00  122
  4  \w    -37.00  21.00   0.50    2.00    --  -15.60 -94.00-180.00  116
  5  \w    -41.00  58.00   0.50    2.00    --  -15.60  30.00 -90.00  198
  6  \w     -8.00  86.00   0.50    2.00    --   16.22  45.00-180.00  188
  7  \w    -43.00  54.00   0.50    2.00    --  -15.60  61.00-180.00  194
  8  \w    -37.00  21.00   0.50    2.00    --  -15.60 -94.00 -60.00  116
  9  \w    -54.00  41.00   0.50    2.00    --   16.22 -45.00 -30.00  190
 10  \w    -53.00  44.00   0.50    2.00    --   16.22 -61.00  30.00  194
 11  \w    -37.00  21.00   0.50    2.00    --  -15.60 -94.00 120.00  116
 12  \w    -57.00  41.00   0.50    2.00    --   16.22 -30.00  60.00  196
 13  \w    -10.00  90.00   0.50    2.00    --   16.22  30.00 120.00  200
 14  \w    -42.00 -14.00   0.50    2.00    --   16.22 133.00  39.16   56
 15  \w    -57.00   7.00   0.50    2.00    --  -15.60 104.00 -14.00  128
 16  \w    -57.00  41.00   0.50    2.00    --   16.22 -30.00 -90.00  196
 17  \w    -70.00 -10.00   0.50    2.00    --  -15.60 125.00-120.00  120
 18  \w    -89.00   9.00   0.50    2.00    --  -15.60 -30.00-150.00  196
 19  \w    -88.00  16.00   0.50    2.00    --  -15.60 -77.00-150.00  208
 20  \w    -88.00  16.00   0.50    2.00    --  -15.60 -77.00   0.00  208
 21  \w    -85.00  -4.00   0.50    2.00    --  -15.60 -61.00  30.00  162
 22  \w    -70.00 -10.00   0.50    2.00    --  -15.60 125.00   0.00  120
;
_diffrn_measurement_device 'four-circle diffractometer'
_diffrn_measurement_device_type 'XtaLAB Synergy, Single source at offset/far, HyPix3000'
_diffrn_measurement_method '\w scans'
_diffrn_orient_matrix_type 'CrysAlisPro convention (1999,Acta A55,543-557)'
_diffrn_orient_matrix_UB_11 -0.0039147000
_diffrn_orient_matrix_UB_12 0.0774981000
_diffrn_orient_matrix_UB_13 -0.0327811000
_diffrn_orient_matrix_UB_21 -0.0536696000
_diffrn_orient_matrix_UB_22 0.0309248000
_diffrn_orient_matrix_UB_23 0.0678486000
_diffrn_orient_matrix_UB_31 0.0708052000
_diffrn_orient_matrix_UB_32 0.0008103000
_diffrn_orient_matrix_UB_33 0.0236414000
_diffrn_radiation_monochromator mirror
_diffrn_radiation_probe x-ray
_diffrn_radiation_type MoK\a
_diffrn_radiation_wavelength 0.71073
_diffrn_reflns_av_R_equivalents 0.0607
_diffrn_reflns_av_unetI/netI 0.0401
_diffrn_reflns_Laue_measured_fraction_full 1.000
_diffrn_reflns_Laue_measured_fraction_max 0.970
_diffrn_reflns_limit_h_max 10
_diffrn_reflns_limit_h_min -10
_diffrn_reflns_limit_k_max 11
_diffrn_reflns_limit_k_min -11
_diffrn_reflns_limit_l_max 11
_diffrn_reflns_limit_l_min -11
_diffrn_reflns_number 15968
_diffrn_reflns_point_group_measured_fraction_full 1.000
_diffrn_reflns_point_group_measured_fraction_max 0.970
_diffrn_reflns_theta_full 25.242
_diffrn_reflns_theta_max 27.103
_diffrn_reflns_theta_min 2.268
_diffrn_source 'micro-focus sealed X-ray tube'
_diffrn_source_type 'PhotonJet (Mo) X-ray Source'
_exptl_absorpt_coefficient_mu 0.090
_exptl_absorpt_correction_T_max 1.00000
_exptl_absorpt_correction_T_min 0.66435
_exptl_absorpt_correction_type multi-scan
_exptl_absorpt_process_details
;
CrysAlisPro 1.171.40.35a (Rigaku Oxford Diffraction, 2018)
Empirical absorption correction using spherical harmonics,
 implemented in SCALE3 ABSPACK scaling algorithm.
;
_exptl_crystal_colour 'metallic yellowish yellow'
_exptl_crystal_colour_lustre metallic
_exptl_crystal_colour_modifier yellowish
_exptl_crystal_colour_primary yellow
_exptl_crystal_density_diffrn 1.291
_exptl_crystal_description plate
_exptl_crystal_F_000 270
_exptl_crystal_size_max 0.2
_exptl_crystal_size_mid 0.16
_exptl_crystal_size_min 0.14
_refine_diff_density_max 0.399
_refine_diff_density_min -0.302
_refine_diff_density_rms 0.052
_refine_ls_extinction_method none
_refine_ls_goodness_of_fit_ref 1.047
_refine_ls_hydrogen_treatment constr
_refine_ls_matrix_type full
_refine_ls_number_parameters 184
_refine_ls_number_reflns 2817
_refine_ls_number_restraints 0
_refine_ls_restrained_S_all 1.047
_refine_ls_R_factor_all 0.1099
_refine_ls_R_factor_gt 0.0664
_refine_ls_shift/su_max 0.000
_refine_ls_shift/su_mean 0.000
_refine_ls_structure_factor_coef Fsqd
_refine_ls_weighting_details 'w=1/[\s^2^(Fo^2^)+(0.1084P)^2^+0.1229P] where P=(Fo^2^+2Fc^2^)/3'
_refine_ls_weighting_scheme calc
_refine_ls_wR_factor_gt 0.1824
_refine_ls_wR_factor_ref 0.2301
_reflns_Friedel_coverage 0.000
_reflns_number_gt 1563
_reflns_number_total 2817
_reflns_threshold_expression 'I > 2\s(I)'
_cod_data_source_file d4ob00992d2.cif
_cod_data_source_block rb47
_cod_depositor_comments 'Adding full bibliography for 7160128--7160130.cif.'
_cod_database_code 7160128
_shelx_shelxl_version_number 2018/3
_chemical_oxdiff_formula 'C H N O '
_shelx_space_group_comment
;
The symmetry employed for this shelxl refinement is uniquely defined
by the following loop, which should always be used as a source of
symmetry information in preference to the above space-group names.
They are only intended as comments.
;
_shelx_estimated_absorpt_t_max 0.987
_shelx_estimated_absorpt_t_min 0.982
_reflns_odcompleteness_completeness 99.93
_reflns_odcompleteness_iscentric 1
_reflns_odcompleteness_theta 26.32
_olex2_refinement_description
;
1. Fixed Uiso
 At 1.2 times of:
  All C(H) groups, All C(H,H) groups
 At 1.5 times of:
  All C(H,H,H) groups
2. Others
 Fixed Sof: H13(0.5) H13A(0.5) C14B(0.5) H14A(0.5) H14B(0.5) H14C(0.5)
 C14A(0.5) H14D(0.5) H14E(0.5) H14F(0.5)
3.a Ternary CH refined with riding coordinates:
 C3(H3)
3.b Secondary CH2 refined with riding coordinates:
 C2(H2A,H2B)
3.c Aromatic/amide H refined with riding coordinates:
 C11(H11), C8(H8), C10(H10), C9(H9), C13(H13), C13(H13A)
3.d Idealised Me refined as rotating group:
 C15(H15A,H15B,H15C), C14B(H14A,H14B,H14C), C14A(H14D,H14E,H14F)
;
_olex2_submission_special_instructions 'No special instructions were received'
_oxdiff_exptl_absorpt_empirical_details
;
Empirical correction (ABSPACK) includes:
- Absorption correction using spherical harmonics
- Frame scaling
;
_oxdiff_exptl_absorpt_empirical_full_max 1.869
_oxdiff_exptl_absorpt_empirical_full_min 0.468

loop_
_space_group_symop_operation_xyz
'x, y, z'
'-x, -y, -z'

loop_
_atom_site_label
_atom_site_type_symbol
_atom_site_fract_x
_atom_site_fract_y
_atom_site_fract_z
_atom_site_U_iso_or_equiv
_atom_site_adp_type
_atom_site_occupancy
_atom_site_site_symmetry_order
_atom_site_calc_flag
_atom_site_refinement_flags_posn
_atom_site_refinement_flags_adp
_atom_site_refinement_flags_occupancy
_atom_site_disorder_assembly
_atom_site_disorder_group
N1 N 0.3536(2) 0.4022(2) 0.1507(2) 0.0629(6) Uani 1 1 d . . . . .
O2 O 0.1161(3) 0.6157(3) 0.4993(2) 0.0980(7) Uani 1 1 d . . . . .
O1 O 0.1875(3) 0.3067(3) 0.0545(3) 0.1015(8) Uani 1 1 d . . . . .
C4 C 0.3478(3) 0.5340(3) 0.2196(3) 0.0594(6) Uani 1 1 d . . . . .
C6 C 0.5983(3) 0.3635(3) 0.2047(3) 0.0597(6) Uani 1 1 d . . . . .
O3 O -0.0576(3) 0.7902(3) 0.3917(3) 0.1275(10) Uani 1 1 d . . . . .
C7 C 0.5077(3) 0.2952(3) 0.1411(3) 0.0612(6) Uani 1 1 d . . . . .
C5 C 0.4940(3) 0.5170(3) 0.2524(3) 0.0614(6) Uani 1 1 d . . . . .
C0AA C 0.2082(3) 0.4089(4) 0.1141(3) 0.0735(8) Uani 1 1 d . . . . .
C3 C 0.1784(3) 0.6459(3) 0.2328(3) 0.0686(7) Uani 1 1 d . . . . .
H3 H 0.190054 0.744188 0.173843 0.082 Uiso 1 1 calc R . . . .
C12 C 0.0818(4) 0.6812(3) 0.3901(3) 0.0740(8) Uani 1 1 d . . . . .
C11 C 0.7578(3) 0.2776(3) 0.2120(3) 0.0742(8) Uani 1 1 d . . . . .
H11 H 0.820949 0.318820 0.253994 0.089 Uiso 1 1 calc R . . . .
C8 C 0.5702(4) 0.1486(3) 0.0872(3) 0.0797(8) Uani 1 1 d . . . . .
H8 H 0.507200 0.105687 0.046473 0.096 Uiso 1 1 calc R . . . .
C2 C 0.0868(4) 0.5606(4) 0.1635(3) 0.0823(9) Uani 1 1 d . . . . .
H2A H -0.012290 0.541464 0.236571 0.099 Uiso 1 1 calc R . . . .
H2B H 0.052811 0.623930 0.079465 0.099 Uiso 1 1 calc R . . . .
C10 C 0.8217(4) 0.1313(4) 0.1567(4) 0.0876(9) Uani 1 1 d . . . . .
H10 H 0.929286 0.074232 0.160588 0.105 Uiso 1 1 calc R . . . .
C15 C 0.5436(4) 0.6298(3) 0.3223(4) 0.0855(9) Uani 1 1 d . . . . .
H15A H 0.608139 0.688352 0.246196 0.128 Uiso 1 1 calc GR . . . .
H15B H 0.609726 0.573054 0.388614 0.128 Uiso 1 1 calc GR . . . .
H15C H 0.444844 0.700849 0.377109 0.128 Uiso 1 1 calc GR . . . .
C9 C 0.7291(4) 0.0671(4) 0.0952(4) 0.0888(9) Uani 1 1 d . . . . .
H9 H 0.775023 -0.032522 0.058766 0.107 Uiso 1 1 calc R . . . .
C13 C -0.1885(8) 0.8203(7) 0.5338(5) 0.158(2) Uani 1 1 d . . . . .
H13 H -0.261098 0.758848 0.584475 0.190 Uiso 0.5 1 calc R . P A 1
H13A H -0.179012 0.762886 0.622962 0.190 Uiso 0.5 1 calc R . P B 2
C14B C -0.3158(11) 0.9326(13) 0.5220(10) 0.133(3) Uani 0.5 1 d . . P C 2
H14A H -0.399992 0.940369 0.615225 0.200 Uiso 0.5 1 calc GR . P C 2
H14B H -0.360209 0.912443 0.445997 0.200 Uiso 0.5 1 calc GR . P C 2
H14C H -0.282834 1.029552 0.495771 0.200 Uiso 0.5 1 calc GR . P C 2
C14A C -0.180(2) 0.9443(18) 0.5695(14) 0.186(5) Uani 0.5 1 d . . P C 1
H14D H -0.154164 1.012322 0.481943 0.278 Uiso 0.5 1 calc GR . P C 1
H14E H -0.092901 0.923577 0.620100 0.278 Uiso 0.5 1 calc GR . P C 1
H14F H -0.284981 0.994284 0.634479 0.278 Uiso 0.5 1 calc GR . P C 1

loop_
_atom_site_aniso_label
_atom_site_aniso_U_11
_atom_site_aniso_U_22
_atom_site_aniso_U_33
_atom_site_aniso_U_23
_atom_site_aniso_U_13
_atom_site_aniso_U_12
N1 0.0578(12) 0.0751(14) 0.0606(12) -0.0117(10) -0.0172(10) -0.0193(10)
O2 0.0929(15) 0.1238(19) 0.0648(13) -0.0093(12) -0.0215(11) -0.0060(13)
O1 0.0917(16) 0.1329(19) 0.1026(16) -0.0341(14) -0.0381(13) -0.0384(14)
C4 0.0620(15) 0.0602(14) 0.0540(14) -0.0029(11) -0.0142(11) -0.0140(11)
C6 0.0584(14) 0.0634(15) 0.0575(14) -0.0024(11) -0.0141(11) -0.0176(12)
O3 0.120(2) 0.1118(18) 0.0876(17) 0.0016(14) -0.0001(14) 0.0362(16)
C7 0.0610(15) 0.0638(15) 0.0566(14) -0.0062(11) -0.0092(11) -0.0179(12)
C5 0.0617(15) 0.0614(15) 0.0649(15) -0.0066(11) -0.0184(12) -0.0187(12)
C0AA 0.0680(17) 0.099(2) 0.0611(16) -0.0084(14) -0.0213(13) -0.0264(16)
C3 0.0657(16) 0.0717(17) 0.0607(15) 0.0022(12) -0.0152(12) -0.0100(13)
C12 0.0747(18) 0.0733(17) 0.0649(17) -0.0033(14) -0.0179(14) -0.0058(14)
C11 0.0629(16) 0.0810(19) 0.0780(18) -0.0021(14) -0.0214(14) -0.0160(14)
C8 0.084(2) 0.0741(18) 0.0790(19) -0.0213(14) -0.0084(15) -0.0226(16)
C2 0.0637(17) 0.114(2) 0.0646(17) -0.0073(16) -0.0208(13) -0.0107(16)
C10 0.0729(19) 0.082(2) 0.087(2) -0.0004(17) -0.0121(16) -0.0001(16)
C15 0.083(2) 0.0807(19) 0.104(2) -0.0253(17) -0.0269(17) -0.0256(16)
C9 0.091(2) 0.0696(18) 0.090(2) -0.0142(16) -0.0025(18) -0.0127(17)
C13 0.168(5) 0.126(4) 0.103(3) -0.019(3) 0.041(3) 0.012(4)
C14B 0.095(5) 0.136(7) 0.100(6) 0.001(5) 0.032(5) 0.016(6)
C14A 0.274(18) 0.154(11) 0.158(11) 0.006(8) -0.060(11) -0.106(12)

loop_
_atom_type_symbol
_atom_type_description
_atom_type_scat_dispersion_real
_atom_type_scat_dispersion_imag
_atom_type_scat_source
C C 0.0033 0.0016 'International Tables Vol C Tables 4.2.6.8 and 6.1.1.4'
H H 0.0000 0.0000 'International Tables Vol C Tables 4.2.6.8 and 6.1.1.4'
N N 0.0061 0.0033 'International Tables Vol C Tables 4.2.6.8 and 6.1.1.4'
O O 0.0106 0.0060 'International Tables Vol C Tables 4.2.6.8 and 6.1.1.4'

loop_
_geom_angle_atom_site_label_1
_geom_angle_atom_site_label_2
_geom_angle_atom_site_label_3
_geom_angle
_geom_angle_site_symmetry_1
_geom_angle_site_symmetry_3
_geom_angle_publ_flag
C7 N1 C4 109.13(19) . . ?
C0AA N1 C4 114.2(2) . . ?
C0AA N1 C7 136.6(2) . . ?
N1 C4 C3 108.2(2) . . ?
C5 C4 N1 110.2(2) . . ?
C5 C4 C3 141.6(2) . . ?
C7 C6 C5 108.3(2) . . ?
C11 C6 C7 118.0(2) . . ?
C11 C6 C5 133.7(2) . . ?
C12 O3 C13 119.3(3) . . ?
N1 C7 C6 106.3(2) . . ?
C8 C7 N1 130.8(2) . . ?
C8 C7 C6 122.8(3) . . ?
C4 C5 C6 106.0(2) . . ?
C4 C5 C15 128.2(3) . . ?
C6 C5 C15 125.8(2) . . ?
N1 C0AA C2 107.3(2) . . ?
O1 C0AA N1 124.5(3) . . ?
O1 C0AA C2 128.3(3) . . ?
C4 C3 H3 109.7 . . ?
C4 C3 C12 113.8(2) . . ?
C4 C3 C2 103.8(2) . . ?
C12 C3 H3 109.7 . . ?
C12 C3 C2 110.2(2) . . ?
C2 C3 H3 109.7 . . ?
O2 C12 O3 123.0(3) . . ?
O2 C12 C3 126.7(3) . . ?
O3 C12 C3 110.1(2) . . ?
C6 C11 H11 120.3 . . ?
C10 C11 C6 119.5(3) . . ?
C10 C11 H11 120.3 . . ?
C7 C8 H8 121.1 . . ?
C7 C8 C9 117.7(3) . . ?
C9 C8 H8 121.1 . . ?
C0AA C2 C3 106.5(2) . . ?
C0AA C2 H2A 110.4 . . ?
C0AA C2 H2B 110.4 . . ?
C3 C2 H2A 110.4 . . ?
C3 C2 H2B 110.4 . . ?
H2A C2 H2B 108.6 . . ?
C11 C10 H10 119.4 . . ?
C11 C10 C9 121.2(3) . . ?
C9 C10 H10 119.4 . . ?
C5 C15 H15A 109.5 . . ?
C5 C15 H15B 109.5 . . ?
C5 C15 H15C 109.5 . . ?
H15A C15 H15B 109.5 . . ?
H15A C15 H15C 109.5 . . ?
H15B C15 H15C 109.5 . . ?
C8 C9 C10 120.8(3) . . ?
C8 C9 H9 119.6 . . ?
C10 C9 H9 119.6 . . ?
O3 C13 H13 127.8 . . ?
O3 C13 H13A 123.3 . . ?
C14B C13 O3 113.4(5) . . ?
C14B C13 H13A 123.3 . . ?
C14A C13 O3 104.4(9) . . ?
C14A C13 H13 127.8 . . ?
C13 C14B H14A 109.5 . . ?
C13 C14B H14B 109.5 . . ?
C13 C14B H14C 109.5 . . ?
H14A C14B H14B 109.5 . . ?
H14A C14B H14C 109.5 . . ?
H14B C14B H14C 109.5 . . ?
C13 C14A H14D 109.5 . . ?
C13 C14A H14E 109.5 . . ?
C13 C14A H14F 109.5 . . ?
H14D C14A H14E 109.5 . . ?
H14D C14A H14F 109.5 . . ?
H14E C14A H14F 109.5 . . ?

loop_
_geom_bond_atom_site_label_1
_geom_bond_atom_site_label_2
_geom_bond_distance
_geom_bond_site_symmetry_2
_geom_bond_publ_flag
N1 C4 1.398(3) . ?
N1 C7 1.383(3) . ?
N1 C0AA 1.376(3) . ?
O2 C12 1.179(3) . ?
O1 C0AA 1.209(3) . ?
C4 C5 1.345(3) . ?
C4 C3 1.497(3) . ?
C6 C7 1.405(3) . ?
C6 C5 1.454(3) . ?
C6 C11 1.386(4) . ?
O3 C12 1.309(3) . ?
O3 C13 1.479(5) . ?
C7 C8 1.369(4) . ?
C5 C15 1.486(3) . ?
C0AA C2 1.491(4) . ?
C3 H3 0.9800 . ?
C3 C12 1.500(4) . ?
C3 C2 1.549(4) . ?
C11 H11 0.9300 . ?
C11 C10 1.371(4) . ?
C8 H8 0.9300 . ?
C8 C9 1.374(4) . ?
C2 H2A 0.9700 . ?
C2 H2B 0.9700 . ?
C10 H10 0.9300 . ?
C10 C9 1.384(4) . ?
C15 H15A 0.9600 . ?
C15 H15B 0.9600 . ?
C15 H15C 0.9600 . ?
C9 H9 0.9300 . ?
C13 H13 0.9300 . ?
C13 H13A 0.9300 . ?
C13 C14B 1.276(9) . ?
C13 C14A 1.225(11) . ?
C14B H14A 0.9600 . ?
C14B H14B 0.9600 . ?
C14B H14C 0.9600 . ?
C14A H14D 0.9600 . ?
C14A H14E 0.9600 . ?
C14A H14F 0.9600 . ?
